data_2207562
loop_
_publ_author_name
'Yong Sun'
'Yang-Gen Hu'

_publ_section_title 3-(4-Methylphenyl)-2-morpholinobenzo[4,5]furo[3,2-<i>d</i>]pyrimidin-4(3<i>H</i>)-one
_journal_coeditor_code HK6056
_journal_issue 12
_journal_name_full 'Acta Crystallographica Section E'
_journal_page_first o4233
_journal_page_last o4235
_journal_paper_doi 10.1107/S1600536805037918
_journal_volume 61
_journal_year 2005
_chemical_formula_iupac 'C21 H19 N3 O3'
_chemical_formula_moiety 'C21 H19 N3 O3'
_chemical_formula_sum 'C21 H19 N3 O3'
_chemical_formula_weight 361.39
_chemical_melting_point 466
_chemical_name_systematic
;
3-(4-Methylphenyl)-2-morpholinobenzo[4,5]furo[3,2-d]pyrimidin-4(3H)-one
;
_space_group_IT_number 15
_symmetry_cell_setting monoclinic
_symmetry_space_group_name_Hall '-C 2yc'
_symmetry_space_group_name_H-M 'C 1 2/c 1'
_atom_sites_solution_hydrogens geom
_atom_sites_solution_primary direct
_atom_sites_solution_secondary difmap
_audit_creation_method SHELXL-97
_cell_angle_alpha 90.00
_cell_angle_beta 125.5620(10)
_cell_angle_gamma 90.00
_cell_formula_units_Z 8
_cell_length_a 22.8042(16)
_cell_length_b 10.9268(8)
_cell_length_c 17.7465(12)
_cell_measurement_reflns_used 3724
_cell_measurement_temperature 292(2)
_cell_measurement_theta_max 24.47
_cell_measurement_theta_min 2.16
_cell_volume 3597.3(4)
_computing_cell_refinement 'SAINT (Bruker, 1997)'
_computing_data_collection 'SMART (Bruker, 1997)'
_computing_data_reduction SAINT
_computing_molecular_graphics 'SHELXTL (Bruker, 1997)'
_computing_publication_material SHELXTL
_computing_structure_refinement 'SHELXL97 (Sheldrick, 1997)'
_computing_structure_solution 'SHELXS97 (Sheldrick, 1997)'
_diffrn_ambient_temperature 292(2)
_diffrn_measured_fraction_theta_full 0.999
_diffrn_measured_fraction_theta_max 0.999
_diffrn_measurement_device_type 'Bruker SMART CCD area-detector'
_diffrn_measurement_method '\f and \w'
_diffrn_radiation_monochromator graphite
_diffrn_radiation_source 'fine-focus sealed tube'
_diffrn_radiation_type MoK\a
_diffrn_radiation_wavelength 0.71073
_diffrn_reflns_av_R_equivalents 0.0337
_diffrn_reflns_av_sigmaI/netI 0.0331
_diffrn_reflns_limit_h_max 29
_diffrn_reflns_limit_h_min -29
_diffrn_reflns_limit_k_max 13
_diffrn_reflns_limit_k_min -13
_diffrn_reflns_limit_l_max 22
_diffrn_reflns_limit_l_min -22
_diffrn_reflns_number 14758
_diffrn_reflns_theta_full 27.00
_diffrn_reflns_theta_max 27.00
_diffrn_reflns_theta_min 2.16
_exptl_absorpt_coefficient_mu 0.091
_exptl_absorpt_correction_type none
_exptl_crystal_colour colorless
_exptl_crystal_density_diffrn 1.335
_exptl_crystal_density_method 'not measured'
_exptl_crystal_description block
_exptl_crystal_F_000 1520
_exptl_crystal_size_max 0.30
_exptl_crystal_size_mid 0.20
_exptl_crystal_size_min 0.20
_refine_diff_density_max 0.224
_refine_diff_density_min -0.207
_refine_ls_extinction_method none
_refine_ls_goodness_of_fit_ref 1.048
_refine_ls_hydrogen_treatment constr
_refine_ls_matrix_type full
_refine_ls_number_parameters 245
_refine_ls_number_reflns 3923
_refine_ls_number_restraints 0
_refine_ls_restrained_S_all 1.048
_refine_ls_R_factor_all 0.0730
_refine_ls_R_factor_gt 0.0501
_refine_ls_shift/su_max 0.000
_refine_ls_shift/su_mean 0.000
_refine_ls_structure_factor_coef Fsqd
_refine_ls_weighting_details 'calc w = 1/[\s^2^(Fo^2^)+(0.0618P)^2^+0.7865P] where P = (Fo^2^+2Fc^2^)/3'
_refine_ls_weighting_scheme calc
_refine_ls_wR_factor_gt 0.1222
_refine_ls_wR_factor_ref 0.1320
_reflns_number_gt 2780
_reflns_number_total 3923
_reflns_threshold_expression I>2\s(I)
_cod_data_source_file hk6056.cif
_cod_data_source_block I
_cod_depositor_comments
;
The following automatic conversions were performed:
'_symmetry_cell_setting' value 'Monoclinic' changed to 'monoclinic'
according to '/home/saulius/struct/CIF-dictionaries/cif_core.dic'
dictionary named 'cif_core.dic' version 2.4.1 from 2010-06-29.

Automatic conversion script
Id: cif_fix_enum 1527 2010-12-29 10:47:43Z saulius 

The following automatic conversions were performed:

'_symmetry_cell_setting' value 'Monoclinic' changed to 'monoclinic'
according to /home/saulius/struct/CIF-dictionaries/cif_core.dic
dictionary named 'cif_core.dic' version 2.4.1 from 2010-06-29.

Automatic conversion script
Id: cif_fix_values 1715 2011-07-08 13:25:40Z adriana 
;
_cod_original_sg_symbol_H-M 'C 2/c'
_cod_database_code 2207562
_cod_database_fobs_code 2207562

loop_
_symmetry_equiv_pos_as_xyz
'x, y, z'
'-x, y, -z+1/2'
'x+1/2, y+1/2, z'
'-x+1/2, y+1/2, -z+1/2'
'-x, -y, -z'
'x, -y, z-1/2'
'-x+1/2, -y+1/2, -z'
'x+1/2, -y+1/2, z-1/2'

loop_
_atom_site_label
_atom_site_fract_x
_atom_site_fract_y
_atom_site_fract_z
_atom_site_U_iso_or_equiv
_atom_site_adp_type
_atom_site_calc_flag
_atom_site_refinement_flags
_atom_site_occupancy
_atom_site_type_symbol
C1 -0.06140(11) 1.24268(18) 0.28387(13) 0.0553(5) Uani d . 1 C
H1 -0.0206 1.2803 0.3342 0.066 Uiso calc R 1 H
C2 -0.11861(13) 1.3111(2) 0.21474(14) 0.0671(6) Uani d . 1 C
H2 -0.1168 1.3960 0.2188 0.081 Uiso calc R 1 H
C3 -0.17914(12) 1.2542(2) 0.13892(14) 0.0713(6) Uani d . 1 C
H3 -0.2170 1.3025 0.0935 0.086 Uiso calc R 1 H
C4 -0.18475(11) 1.1297(2) 0.12903(13) 0.0639(6) Uani d . 1 C
H4 -0.2252 1.0923 0.0781 0.077 Uiso calc R 1 H
C5 -0.12712(10) 1.06257(18) 0.19876(12) 0.0515(5) Uani d . 1 C
C6 -0.06644(9) 1.11571(16) 0.27612(12) 0.0465(4) Uani d . 1 C
C7 -0.02138(9) 1.01357(15) 0.33176(11) 0.0425(4) Uani d . 1 C
C8 -0.05730(9) 0.91152(16) 0.28412(11) 0.0453(4) Uani d . 1 C
C9 -0.03136(9) 0.79129(16) 0.31572(11) 0.0425(4) Uani d . 1 C
C10 0.07169(9) 0.90490(14) 0.44772(11) 0.0396(4) Uani d . 1 C
C11 0.16069(10) 1.00865(16) 0.58875(13) 0.0564(5) Uani d . 1 C
H11A 0.1214 1.0420 0.5890 0.068 Uiso calc R 1 H
H11B 0.1744 1.0690 0.5615 0.068 Uiso calc R 1 H
C12 0.22368(12) 0.9813(2) 0.68605(14) 0.0731(6) Uani d . 1 C
H12A 0.2393 1.0562 0.7221 0.088 Uiso calc R 1 H
H12B 0.2089 0.9243 0.7139 0.088 Uiso calc R 1 H
C13 0.25989(10) 0.81958(18) 0.63821(14) 0.0640(6) Uani d . 1 C
H13A 0.2455 0.7620 0.6663 0.077 Uiso calc R 1 H
H13B 0.3001 0.7843 0.6410 0.077 Uiso calc R 1 H
C14 0.19794(9) 0.83969(17) 0.53858(12) 0.0517(5) Uani d . 1 C
H14A 0.2130 0.8927 0.5089 0.062 Uiso calc R 1 H
H14B 0.1829 0.7621 0.5060 0.062 Uiso calc R 1 H
C15 0.06837(9) 0.65706(15) 0.53064(11) 0.0462(4) Uani d . 1 C
H15 0.0565 0.7187 0.5557 0.055 Uiso calc R 1 H
C16 0.06368(9) 0.67807(14) 0.45087(11) 0.0398(4) Uani d . 1 C
C17 0.08116(9) 0.58697(16) 0.41331(11) 0.0479(4) Uani d . 1 C
H17 0.0783 0.6011 0.3596 0.057 Uiso calc R 1 H
C18 0.10289(10) 0.47465(16) 0.45657(12) 0.0511(5) Uani d . 1 C
H18 0.1145 0.4130 0.4311 0.061 Uiso calc R 1 H
C19 0.10801(9) 0.45087(15) 0.53710(12) 0.0473(4) Uani d . 1 C
C20 0.09072(10) 0.54445(16) 0.57344(12) 0.0504(4) Uani d . 1 C
H20 0.0942 0.5312 0.6277 0.061 Uiso calc R 1 H
C21 0.12914(12) 0.32632(17) 0.58111(15) 0.0651(6) Uani d . 1 C
H21A 0.1205 0.3216 0.6280 0.098 Uiso calc R 1 H
H21B 0.1794 0.3126 0.6087 0.098 Uiso calc R 1 H
H21C 0.1010 0.2651 0.5348 0.098 Uiso calc R 1 H
N1 0.03722(7) 0.79546(12) 0.40418(9) 0.0408(3) Uani d . 1 N
N2 0.04476(7) 1.01322(12) 0.41493(9) 0.0442(3) Uani d . 1 N
N3 0.13733(7) 0.89601(12) 0.53389(9) 0.0438(3) Uani d . 1 N
O1 -0.12301(6) 0.93638(12) 0.20149(8) 0.0550(3) Uani d . 1 O
O2 -0.06073(7) 0.69479(11) 0.27873(8) 0.0562(4) Uani d . 1 O
O3 0.28198(7) 0.93070(13) 0.68882(9) 0.0722(4) Uani d . 1 O

loop_
_atom_site_aniso_label
_atom_site_aniso_U_11
_atom_site_aniso_U_22
_atom_site_aniso_U_33
_atom_site_aniso_U_12
_atom_site_aniso_U_13
_atom_site_aniso_U_23
C1 0.0661(12) 0.0537(11) 0.0534(10) 0.0163(10) 0.0388(10) 0.0128(9)
C2 0.0886(16) 0.0629(13) 0.0627(13) 0.0291(12) 0.0513(13) 0.0215(10)
C3 0.0711(15) 0.0834(16) 0.0581(13) 0.0401(13) 0.0368(12) 0.0308(12)
C4 0.0513(12) 0.0825(16) 0.0458(10) 0.0216(11) 0.0213(9) 0.0161(10)
C5 0.0479(11) 0.0625(12) 0.0448(10) 0.0150(9) 0.0274(9) 0.0115(9)
C6 0.0459(10) 0.0527(11) 0.0453(9) 0.0124(8) 0.0289(9) 0.0101(8)
C7 0.0405(9) 0.0456(10) 0.0406(9) 0.0080(8) 0.0232(8) 0.0076(7)
C8 0.0352(9) 0.0544(11) 0.0366(8) 0.0032(8) 0.0153(7) 0.0034(8)
C9 0.0350(9) 0.0488(10) 0.0362(8) -0.0002(8) 0.0164(7) -0.0024(7)
C10 0.0357(9) 0.0375(9) 0.0395(8) 0.0000(7) 0.0183(7) -0.0015(7)
C11 0.0455(11) 0.0432(10) 0.0574(11) -0.0003(8) 0.0168(9) -0.0122(8)
C12 0.0613(14) 0.0730(15) 0.0540(12) 0.0004(11) 0.0159(11) -0.0190(10)
C13 0.0404(11) 0.0579(12) 0.0621(12) 0.0063(9) 0.0119(9) -0.0013(10)
C14 0.0384(10) 0.0495(11) 0.0521(10) 0.0016(8) 0.0178(8) -0.0043(8)
C15 0.0504(10) 0.0421(10) 0.0445(9) 0.0009(8) 0.0267(8) -0.0040(7)
C16 0.0354(9) 0.0353(9) 0.0382(8) -0.0017(7) 0.0153(7) -0.0025(7)
C17 0.0524(11) 0.0467(10) 0.0417(9) 0.0018(8) 0.0257(9) -0.0023(8)
C18 0.0553(11) 0.0408(10) 0.0526(10) 0.0051(8) 0.0287(9) -0.0058(8)
C19 0.0418(10) 0.0382(9) 0.0494(10) -0.0008(8) 0.0195(8) 0.0003(8)
C20 0.0590(12) 0.0466(10) 0.0438(9) 0.0004(9) 0.0289(9) 0.0017(8)
C21 0.0668(14) 0.0457(11) 0.0744(14) 0.0060(9) 0.0363(12) 0.0094(9)
N1 0.0361(7) 0.0380(8) 0.0376(7) 0.0022(6) 0.0154(6) 0.0005(6)
N2 0.0388(8) 0.0408(8) 0.0443(8) 0.0055(6) 0.0192(7) 0.0044(6)
N3 0.0357(8) 0.0360(8) 0.0428(7) 0.0010(6) 0.0133(6) -0.0044(6)
O1 0.0419(7) 0.0615(8) 0.0419(7) 0.0079(6) 0.0132(6) 0.0062(6)
O2 0.0444(7) 0.0530(8) 0.0487(7) -0.0056(6) 0.0143(6) -0.0101(6)
O3 0.0413(8) 0.0688(9) 0.0625(9) -0.0009(7) 0.0052(7) -0.0144(7)

loop_
_atom_type_symbol
_atom_type_description
_atom_type_scat_dispersion_real
_atom_type_scat_dispersion_imag
_atom_type_scat_source
C C 0.0033 0.0016 'International Tables Vol C Tables 4.2.6.8 and 6.1.1.4'
H H 0.0000 0.0000 'International Tables Vol C Tables 4.2.6.8 and 6.1.1.4'
N N 0.0061 0.0033 'International Tables Vol C Tables 4.2.6.8 and 6.1.1.4'
O O 0.0106 0.0060 'International Tables Vol C Tables 4.2.6.8 and 6.1.1.4'

loop_
_geom_angle_atom_site_label_1
_geom_angle_atom_site_label_2
_geom_angle_atom_site_label_3
_geom_angle
_geom_angle_publ_flag
C2 C1 C6 118.1(2) ?
C2 C1 H1 121.0 ?
C6 C1 H1 121.0 ?
C1 C2 C3 120.7(2) ?
C1 C2 H2 119.7 ?
C3 C2 H2 119.7 ?
C4 C3 C2 122.25(19) ?
C4 C3 H3 118.9 ?
C2 C3 H3 118.9 ?
C3 C4 C5 116.4(2) ?
C3 C4 H4 121.8 ?
C5 C4 H4 121.8 ?
C4 C5 O1 124.88(19) ?
C4 C5 C6 123.11(19) ?
O1 C5 C6 112.00(15) ?
C5 C6 C1 119.48(16) ?
C5 C6 C7 104.83(16) ?
C1 C6 C7 135.70(17) ?
C8 C7 N2 124.13(15) ?
C8 C7 C6 106.14(16) ?
N2 C7 C6 129.72(16) ?
C7 C8 O1 112.97(15) ?
C7 C8 C9 123.82(15) ?
O1 C8 C9 123.20(15) ?
O2 C9 C8 128.21(16) ?
O2 C9 N1 121.72(15) ?
C8 C9 N1 110.03(14) ?
N2 C10 N3 118.77(14) ?
N2 C10 N1 124.37(15) ?
N3 C10 N1 116.77(13) ?
N3 C11 C12 109.42(15) yes
N3 C11 H11A 109.8 ?
C12 C11 H11A 109.8 ?
N3 C11 H11B 109.8 ?
C12 C11 H11B 109.8 ?
H11A C11 H11B 108.2 ?
O3 C12 C11 111.69(17) yes
O3 C12 H12A 109.3 ?
C11 C12 H12A 109.3 ?
O3 C12 H12B 109.3 ?
C11 C12 H12B 109.3 ?
H12A C12 H12B 107.9 ?
O3 C13 C14 111.36(15) yes
O3 C13 H13A 109.4 ?
C14 C13 H13A 109.4 ?
O3 C13 H13B 109.4 ?
C14 C13 H13B 109.4 ?
H13A C13 H13B 108.0 ?
N3 C14 C13 109.69(15) yes
N3 C14 H14A 109.7 ?
C13 C14 H14A 109.7 ?
N3 C14 H14B 109.7 ?
C13 C14 H14B 109.7 ?
H14A C14 H14B 108.2 ?
C16 C15 C20 119.90(15) ?
C16 C15 H15 120.0 ?
C20 C15 H15 120.0 ?
C15 C16 C17 120.36(15) ?
C15 C16 N1 119.46(14) ?
C17 C16 N1 120.13(14) ?
C18 C17 C16 119.01(16) ?
C18 C17 H17 120.5 ?
C16 C17 H17 120.5 ?
C17 C18 C19 121.84(16) ?
C17 C18 H18 119.1 ?
C19 C18 H18 119.1 ?
C20 C19 C18 117.73(16) ?
C20 C19 C21 121.31(17) ?
C18 C19 C21 120.93(16) ?
C15 C20 C19 121.16(16) ?
C15 C20 H20 119.4 ?
C19 C20 H20 119.4 ?
C19 C21 H21A 109.5 ?
C19 C21 H21B 109.5 ?
H21A C21 H21B 109.5 ?
C19 C21 H21C 109.5 ?
H21A C21 H21C 109.5 ?
H21B C21 H21C 109.5 ?
C10 N1 C9 122.62(13) ?
C10 N1 C16 121.88(13) ?
C9 N1 C16 115.01(13) ?
C10 N2 C7 114.98(14) ?
C10 N3 C11 114.58(13) ?
C10 N3 C14 117.88(13) ?
C11 N3 C14 110.35(14) yes
C5 O1 C8 104.05(13) ?
C12 O3 C13 109.42(15) yes

loop_
_geom_bond_atom_site_label_1
_geom_bond_atom_site_label_2
_geom_bond_distance
_geom_bond_publ_flag
C1 C2 1.380(3) ?
C1 C6 1.392(3) ?
C1 H1 0.9300 ?
C2 C3 1.394(3) ?
C2 H2 0.9300 ?
C3 C4 1.368(3) ?
C3 H3 0.9300 ?
C4 C5 1.380(2) ?
C4 H4 0.9300 ?
C5 O1 1.381(2) yes
C5 C6 1.388(3) yes
C6 C7 1.448(2) yes
C7 C8 1.350(2) yes
C7 N2 1.365(2) yes
C8 O1 1.3833(19) yes
C8 C9 1.416(2) ?
C9 O2 1.2165(19) yes
C9 N1 1.434(2) yes
C10 N2 1.3042(19) yes
C10 N3 1.388(2) yes
C10 N1 1.392(2) ?
C11 N3 1.464(2) yes
C11 C12 1.500(3) yes
C11 H11A 0.9700 ?
C11 H11B 0.9700 ?
C12 O3 1.414(3) yes
C12 H12A 0.9700 ?
C12 H12B 0.9700 ?
C13 O3 1.417(2) yes
C13 C14 1.505(2) yes
C13 H13A 0.9700 ?
C13 H13B 0.9700 ?
C14 N3 1.470(2) yes
C14 H14A 0.9700 ?
C14 H14B 0.9700 ?
C15 C16 1.375(2) ?
C15 C20 1.379(2) ?
C15 H15 0.9300 ?
C16 C17 1.379(2) ?
C16 N1 1.4541(19) ?
C17 C18 1.378(2) ?
C17 H17 0.9300 ?
C18 C19 1.389(2) ?
C18 H18 0.9300 ?
C19 C20 1.383(2) ?
C19 C21 1.502(2) ?
C20 H20 0.9300 ?
C21 H21A 0.9600 ?
C21 H21B 0.9600 ?
C21 H21C 0.9600 ?

loop_
_geom_hbond_atom_site_label_D
_geom_hbond_atom_site_label_H
_geom_hbond_atom_site_label_A
_geom_hbond_site_symmetry_A
_geom_hbond_distance_DH
_geom_hbond_distance_HA
_geom_hbond_distance_DA
_geom_hbond_angle_DHA
_geom_hbond_publ_flag
C17 H17 O2 2 0.93 2.47 3.372(2) 164 yes

loop_
_geom_torsion_atom_site_label_1
_geom_torsion_atom_site_label_2
_geom_torsion_atom_site_label_3
_geom_torsion_atom_site_label_4
_geom_torsion
_geom_torsion_publ_flag
C6 C1 C2 C3 -0.8(3) ?
C1 C2 C3 C4 -0.3(3) ?
C2 C3 C4 C5 0.3(3) ?
C3 C4 C5 O1 179.49(17) ?
C3 C4 C5 C6 0.8(3) ?
C4 C5 C6 C1 -2.0(3) ?
O1 C5 C6 C1 179.21(15) ?
C4 C5 C6 C7 178.22(16) ?
O1 C5 C6 C7 -0.61(19) ?
C2 C1 C6 C5 1.9(3) ?
C2 C1 C6 C7 -178.35(18) ?
C5 C6 C7 C8 0.67(18) ?
C1 C6 C7 C8 -179.11(19) ?
C5 C6 C7 N2 179.65(16) ?
C1 C6 C7 N2 -0.1(3) ?
N2 C7 C8 O1 -179.58(14) ?
C6 C7 C8 O1 -0.52(19) ?
N2 C7 C8 C9 1.5(3) ?
C6 C7 C8 C9 -179.48(16) ?
C7 C8 C9 O2 177.97(17) ?
O1 C8 C9 O2 -0.9(3) ?
C7 C8 C9 N1 0.2(2) ?
O1 C8 C9 N1 -178.69(14) ?
N3 C11 C12 O3 58.5(2) yes
O3 C13 C14 N3 -57.6(2) yes
C20 C15 C16 C17 0.1(3) ?
C20 C15 C16 N1 177.48(15) ?
C15 C16 C17 C18 0.4(3) ?
N1 C16 C17 C18 -176.99(15) ?
C16 C17 C18 C19 -0.3(3) ?
C17 C18 C19 C20 -0.2(3) ?
C17 C18 C19 C21 177.68(17) ?
C16 C15 C20 C19 -0.7(3) ?
C18 C19 C20 C15 0.7(3) ?
C21 C19 C20 C15 -177.18(17) ?
N2 C10 N1 C9 2.4(2) ?
N3 C10 N1 C9 178.99(14) ?
N2 C10 N1 C16 -169.11(15) ?
N3 C10 N1 C16 7.4(2) ?
O2 C9 N1 C10 -179.94(15) ?
C8 C9 N1 C10 -2.0(2) ?
O2 C9 N1 C16 -7.9(2) ?
C8 C9 N1 C16 170.11(13) ?
C15 C16 N1 C10 60.1(2) ?
C17 C16 N1 C10 -122.48(17) ?
C15 C16 N1 C9 -112.02(17) ?
C17 C16 N1 C9 65.4(2) ?
N3 C10 N2 C7 -177.21(14) ?
N1 C10 N2 C7 -0.7(2) ?
C8 C7 N2 C10 -1.2(2) ?
C6 C7 N2 C10 180.00(16) ?
N2 C10 N3 C11 14.5(2) ?
N1 C10 N3 C11 -162.29(15) ?
N2 C10 N3 C14 -117.96(17) ?
N1 C10 N3 C14 65.3(2) ?
C12 C11 N3 C10 168.81(17) ?
C12 C11 N3 C14 -55.3(2) yes
C13 C14 N3 C10 -170.65(15) ?
C13 C14 N3 C11 55.07(19) yes
C4 C5 O1 C8 -178.50(17) ?
C6 C5 O1 C8 0.31(18) ?
C7 C8 O1 C5 0.15(19) ?
C9 C8 O1 C5 179.12(16) ?
C11 C12 O3 C13 -60.5(2) yes
C14 C13 O3 C12 59.9(2) yes

loop_
_cod_related_entry_id
_cod_related_entry_database
_cod_related_entry_code
1 ChemSpider 21126873
